data_4030874
loop_
_publ_author_name
'Kasthuri Rangan, K.'
'Joubert, O.'
'Verbaere, A.'
'Tournoux, M.'
'Gopalakrishnan, J.'

_publ_section_title
;
 
;
_journal_name_full 'European Journal of Solid State and Inorganic Chemistry'
_journal_page_first 511
_journal_page_last 525
_journal_volume 34
_journal_year 1997
_chemical_formula_sum 'As2 H2 Mo3 O15'
_chemical_formula_weight 679.67
_space_group_IT_number 15
_symmetry_cell_setting monoclinic
_symmetry_Int_Tables_number 15
_symmetry_space_group_name_Hall '-C 2yc'
_symmetry_space_group_name_H-M 'C 1 2/c 1'
_cell_angle_alpha 90
_cell_angle_beta 121.124(8)
_cell_angle_gamma 90
_cell_formula_units_Z 4
_cell_length_a 13.024(1)
_cell_length_b 7.2974(2)
_cell_length_c 13.281(1)
_cell_volume 1080.54(15)
_diffrn_ambient_temperature 293
_diffrn_radiation_probe x-ray
_diffrn_radiation_type CuK\a
_diffrn_radiation_wavelength 1.5406
_exptl_crystal_density_diffrn 4.178
_exptl_crystal_density_meas 4.18
_pd_proc_ls_prof_R_factor 0.148
_pd_proc_ls_prof_wR_expected 0.0844
_pd_proc_ls_prof_wR_factor 0.0140
_refine_ls_number_parameters 71
_refine_ls_number_reflns 712
_refine_ls_R_I_factor 0.082
_cod_data_source_file EJSSIC-1997-34-511-525.cif
_cod_data_source_block MoAs
_cod_depositor_comments
;
Rietveld refinement, Fullprof software
;
_cod_original_cell_volume 1080.55(15)
_cod_original_sg_symbol_H-M 'C 2/c'
_cod_original_formula_sum 'H2 As2 Mo3 O15'
_cod_database_code 4030874

loop_
_symmetry_equiv_pos_site_id
_symmetry_equiv_pos_as_xyz
1 x,y,z
2 -x,y,1/2-z
3 -x,-y,-z
4 x,-y,1/2+z
5 1/2+x,1/2+y,z
6 1/2-x,1/2+y,1/2-z
7 1/2-x,1/2-y,-z
8 1/2+x,1/2-y,1/2+z

loop_
_atom_site_label
_atom_site_type_symbol
_atom_site_thermal_displace_type
_atom_site_fract_x
_atom_site_fract_y
_atom_site_fract_z
_atom_site_occupancy
_atom_site_U_iso_or_equiv
Mo1 Mo Uiso 0.2574(13) 0.233(4) 0.0250(10) 0.500 4.4(4)
Mo2 Mo Uiso 0.4279(3) 0.7146(4) 0.3428(4) 1.000 3.6(2)
As As Uiso 0.3315(3) 0.1221(4) 0.4050(3) 1.000 1.2(2)
O1 O Uiso 0.0885(12) 0.4913(16) 0.1341(12) 1.000 1.2(4)
O2 O Uiso 0.4364(14) 0.4952(18) 0.3196(14) 1.000 2.3(4)
O3 O Uiso 0.2645(10) 0.7636(15) 0.2039(11) 1.000 1.0(4)
O4 O Uiso -0.0799(12) 0.2410(18) 0.0197(10) 1.000 1.5(5)
O5 O Uiso 0.50000 0.801(3) 0.25000 1.000 2.3(6)
O6 O Uiso 0.3673(17) 0.337(2) -0.0589(18) 1.000 6.5(6)
O7 O Uiso 0.2530(13) 0.507(2) 0.0570(15) 1.000 4.0(6)
O8 O Uiso 0.3900(10) 0.182(2) 0.1525(10) 1.000 2.6(5)

loop_
_atom_type_symbol
_atom_type_description
_atom_type_scat_dispersion_real
_atom_type_scat_dispersion_imag
_atom_type_scat_source
As As -0.9300 1.0051 ' International Tables Vol C Tables 4.2.6.8 and 6.1.1.4'
Mo Mo -0.0483 2.7339 ' International Tables Vol C Tables 4.2.6.8 and 6.1.1.4'
O O 0.0492 0.0322 ' International Tables Vol C Tables 4.2.6.8 and 6.1.1.4'

loop_
_geom_angle_atom_site_label_1
_geom_angle_atom_site_label_2
_geom_angle_atom_site_label_3
_geom_angle
_geom_angle_site_symmetry_1
_geom_angle_site_symmetry_3
_geom_angle_publ_flag
O6 Mo1 O7 82.7(11) . . yes
O6 Mo1 O8 89.4(10) . . yes
O6 Mo1 O6 166.4(11) . 7_555 yes
O6 Mo1 O7 85.0(9) . 7_555 yes
O6 Mo1 O8 79.1(8) . 7_555 yes
O7 Mo1 O8 97.4(12) . . yes
O6 Mo1 O7 95.2(12) 7_555 . yes
O7 Mo1 O7 162.0(11) . 7_555 yes
O7 Mo1 O8 81.2(11) . 7_555 yes
O6 Mo1 O8 104.3(11) 7_555 . yes
O7 Mo1 O8 95.5(14) 7_555 . yes
O8 Mo1 O8 168.5(12) . 7_555 yes
O6 Mo1 O7 93.7(13) 7_555 7_555 yes
O6 Mo1 O8 87.3(9) 7_555 7_555 yes
O7 Mo1 O8 83.7(8) 7_555 7_555 yes
O2 Mo2 O3 98.3(7) . . yes
O2 Mo2 O5 95.3(9) . . yes
O2 Mo2 O6 91.6(8) . 4_565 yes
O1 Mo2 O2 177.9(7) 6_555 . yes
O2 Mo2 O4 98.2(8) . 6_555 yes
O3 Mo2 O5 89.4(5) . . yes
O3 Mo2 O6 92.7(8) . 4_565 yes
O1 Mo2 O3 79.6(5) 6_555 . yes
O3 Mo2 O4 163.5(5) . 6_555 yes
O5 Mo2 O6 172.4(8) . 4_565 yes
O1 Mo2 O5 84.3(8) 6_555 . yes
O4 Mo2 O5 88.4(5) 6_555 . yes
O1 Mo2 O6 88.9(7) 6_555 4_565 yes
O4 Mo2 O6 87.4(8) 6_555 4_565 yes
O1 Mo2 O4 83.9(6) 6_555 6_555 yes
O1 As O3 112.7(7) 6_545 6_545 yes
O1 As O7 114.9(7) 6_545 6_545 yes
O1 As O4 111.9(8) 6_545 8_555 yes
O3 As O7 104.9(8) 6_545 6_545 yes
O3 As O4 105.7(6) 6_545 8_555 yes
O4 As O7 106.1(8) 8_555 6_545 yes
Mo2 O1 As 136.7(9) 6_545 6_555 yes
Mo2 O3 As 130.1(7) . 6_555 yes
Mo2 O4 As 145.4(9) 6_545 8_454 yes
Mo2 O5 Mo2 143.2(12) . 2_655 yes
Mo1 O6 Mo2 147.4(11) . 4_564 yes
Mo1 O6 Mo1 13.6(6) . 7_555 yes
Mo1 O6 Mo2 143.2(12) 7_555 4_564 yes
Mo1 O7 As 130.6(12) . 6_555 yes
Mo1 O7 Mo1 18.0(6) . 7_555 yes
Mo1 O7 As 136.9(12) 7_555 6_555 yes
Mo1 O8 Mo1 11.5(8) . 7_555 yes

loop_
_geom_bond_atom_site_label_1
_geom_bond_atom_site_label_2
_geom_bond_distance
_geom_bond_site_symmetry_2
_geom_bond_publ_flag
Mo1 O6 2.35(3) . yes
Mo1 O7 2.05(3) . yes
Mo1 O8 1.722(19) . yes
Mo1 O6 1.96(3) 7_555 yes
Mo1 O7 2.03(3) 7_555 yes
Mo1 O8 2.225(19) 7_555 yes
Mo2 O2 1.645(14) . yes
Mo2 O3 2.000(14) . yes
Mo2 O5 1.999(8) . yes
Mo2 O6 1.88(2) 4_565 yes
Mo2 O1 2.070(12) 6_555 yes
Mo2 O4 1.885(14) 6_555 yes
As O1 1.681(16) 6_545 yes
As O3 1.689(13) 6_545 yes
As O7 1.657(19) 6_545 yes
As O4 1.683(13) 8_555 yes

loop_
_geom_torsion_atom_site_label_1
_geom_torsion_atom_site_label_2
_geom_torsion_atom_site_label_3
_geom_torsion_atom_site_label_4
_geom_torsion
_geom_torsion_site_symmetry_1
_geom_torsion_site_symmetry_3
_geom_torsion_site_symmetry_4
_geom_torsion_publ_flag
O7 Mo1 O6 Mo2 -164(2) . . 4_564 no
O7 Mo1 O6 Mo1 -82(4) . . 7_555 no
O8 Mo1 O6 Mo2 99(2) . . 4_564 no
O8 Mo1 O6 Mo1 -179(5) . . 7_555 no
O7 Mo1 O6 Mo2 3(2) 7_555 . 4_564 no
O7 Mo1 O6 Mo1 85(4) 7_555 . 7_555 no
O8 Mo1 O6 Mo2 -82(2) 7_555 . 4_564 no
O8 Mo1 O6 Mo1 1(4) 7_555 . 7_555 no
O6 Mo1 O7 As 165.2(14) . . 6_555 no
O6 Mo1 O7 Mo1 47(2) . . 7_555 no
O8 Mo1 O7 As -106.4(15) . . 6_555 no
O8 Mo1 O7 Mo1 135(3) . . 7_555 no
O6 Mo1 O7 As -1.3(16) 7_555 . 6_555 no
O6 Mo1 O7 Mo1 -120(2) 7_555 . 7_555 no
O8 Mo1 O7 As 85.1(14) 7_555 . 6_555 no
O8 Mo1 O7 Mo1 -33(2) 7_555 . 7_555 no
O6 Mo1 O8 Mo1 1(5) . . 7_555 no
O7 Mo1 O8 Mo1 -82(6) . . 7_555 no
O6 Mo1 O8 Mo1 -179(7) 7_555 . 7_555 no
O7 Mo1 O8 Mo1 86(6) 7_555 . 7_555 no
O7 Mo1 O6 Mo2 -37(2) . 7_555 6_545 no
O7 Mo1 O6 Mo1 80(4) . 7_555 7_555 no
O8 Mo1 O6 Mo2 62(3) . 7_555 6_545 no
O8 Mo1 O6 Mo1 179(5) . 7_555 7_555 no
O6 Mo1 O7 Mo1 -47(2) . 7_555 7_555 no
O8 Mo1 O7 Mo1 -136(3) . 7_555 7_555 no
O6 Mo1 O8 Mo1 -1(5) . 7_555 7_555 no
O7 Mo1 O8 Mo1 84(6) . 7_555 7_555 no
O2 Mo2 O3 As -1.8(13) . . 6_555 no
O5 Mo2 O3 As 93.5(12) . . 6_555 no
O6 Mo2 O3 As -93.8(11) 4_565 . 6_555 no
O1 Mo2 O3 As 177.9(12) 6_555 . 6_555 no
O2 Mo2 O5 Mo2 -2.4(7) . . 2_655 no
O3 Mo2 O5 Mo2 -100.7(4) . . 2_655 no
O2 Mo2 O6 Mo1 -157(2) . 4_565 4_565 no
O2 Mo2 O6 Mo1 -134(2) . 4_565 6_555 no
O3 Mo2 O6 Mo1 -59(2) . 4_565 4_565 no
O3 Mo2 O6 Mo1 -36(2) . 4_565 6_555 no
